data_7101074
loop_
_publ_author_name
'Jonathan Steed'
'Kirsty Anderson'
'Andres E. Goeta'
'Kirsty S. B. Hancock'

_publ_section_title
;
Unusual variations in the incidence of Z'>1 in
oxo-anion structures
;
_journal_name_full 'Chemical Communications'
_journal_paper_doi 10.1039/b602492k
_journal_year 2006
_chemical_formula_moiety 'C6 H10 N2, F6 Si, H2 O'
_chemical_formula_sum 'C6 H12 F6 N2 O Si'
_chemical_formula_weight 270.27
_space_group_IT_number 4
_symmetry_cell_setting monoclinic
_symmetry_space_group_name_Hall 'P 2yb'
_symmetry_space_group_name_H-M 'P 1 21 1'
_cell_angle_alpha 90.00
_cell_angle_beta 113.15(3)
_cell_angle_gamma 90.00
_cell_formula_units_Z 2
_cell_length_a 8.9265(18)
_cell_length_b 6.0639(12)
_cell_length_c 10.440(2)
_cell_measurement_temperature 100(2)
_cell_volume 519.59(18)
_diffrn_ambient_temperature 100(2)
_exptl_crystal_density_diffrn 1.727
_cod_depositor_comments
;
The following automatic conversions were performed:
'_symmetry_cell_setting' value 'Monoclinic' changed to 'monoclinic'
according to '/home/saulius/struct/CIF-dictionaries/cif_core.dic'
dictionary named 'cif_core.dic' version 2.4.1 from 2010-06-29.

Automatic conversion script
Id: cif_fix_enum 1527 2010-12-29 10:47:43Z saulius 
;
_cod_original_sg_symbol_H-M 'P 21'
_cod_database_code 7101074

loop_
_symmetry_equiv_pos_as_xyz
'x, y, z'
'-x, y+1/2, -z'

loop_
_atom_site_label
_atom_site_type_symbol
_atom_site_fract_x
_atom_site_fract_y
_atom_site_fract_z
_atom_site_U_iso_or_equiv
_atom_site_adp_type
_atom_site_occupancy
_atom_site_symmetry_multiplicity
_atom_site_calc_flag
_atom_site_refinement_flags
_atom_site_disorder_assembly
_atom_site_disorder_group
Si1 Si -0.41700(11) 0.86947(17) 0.76354(10) 0.0176(3) Uani 1 1 d . . .
F1 F -0.3643(2) 0.8154(3) 0.6273(2) 0.0226(5) Uani 1 1 d . . .
F2 F -0.2429(3) 1.0088(5) 0.8443(3) 0.0445(8) Uani 1 1 d . . .
F3 F -0.3333(3) 0.6332(4) 0.8358(2) 0.0382(7) Uani 1 1 d . . .
F4 F -0.4760(2) 0.9217(4) 0.8960(2) 0.0250(5) Uani 1 1 d . . .
F5 F -0.5976(2) 0.7405(4) 0.6786(2) 0.0266(6) Uani 1 1 d . . .
F6 F -0.5042(3) 1.1044(4) 0.6813(3) 0.0366(7) Uani 1 1 d . . .
O1 O 0.0841(4) 0.9362(6) 0.9560(3) 0.0370(8) Uani 1 1 d . . .
N1 N 0.2530(3) 0.6381(6) 0.8731(3) 0.0197(7) Uani 1 1 d . . .
H1C H 0.2025 0.7079 0.9223 0.024 Uiso 1 1 calc R . .
H1B H 0.2806 0.7385 0.8213 0.024 Uiso 1 1 calc R . .
H1A H 0.3445 0.5698 0.9331 0.024 Uiso 1 1 calc R . .
N2 N -0.3028(3) 0.3701(5) 0.6048(3) 0.0171(6) Uani 1 1 d . . .
H2C H -0.3411 0.2755 0.6526 0.021 Uiso 1 1 calc R . .
H2B H -0.3511 0.3399 0.5121 0.021 Uiso 1 1 calc R . .
H2A H -0.3261 0.5111 0.6204 0.021 Uiso 1 1 calc R . .
C1 C 0.1419(4) 0.4727(6) 0.7802(3) 0.0165(7) Uani 1 1 d . . .
C2 C -0.0244(4) 0.5031(6) 0.7378(3) 0.0151(7) Uani 1 1 d . . .
H2 H -0.0672 0.6284 0.7664 0.018 Uiso 1 1 calc R . .
C3 C -0.1260(4) 0.3438(6) 0.6521(3) 0.0147(7) Uani 1 1 d . . .
C4 C -0.0667(4) 0.1622(6) 0.6076(3) 0.0206(8) Uani 1 1 d . . .
H4 H -0.1391 0.0557 0.5485 0.025 Uiso 1 1 calc R . .
C5 C 0.1014(5) 0.1378(7) 0.6510(4) 0.0241(8) Uani 1 1 d . . .
H5 H 0.1443 0.0141 0.6209 0.029 Uiso 1 1 calc R . .
C6 C 0.2065(4) 0.2943(7) 0.7384(3) 0.0229(9) Uani 1 1 d . . .
H6 H 0.3212 0.2781 0.7686 0.027 Uiso 1 1 calc R . .
H11 H 0.135(7) 1.023(10) 0.996(6) 0.048(18) Uiso 1 1 d . . .
H12 H -0.013(7) 0.995(10) 0.921(5) 0.053(16) Uiso 1 1 d . . .

loop_
_atom_site_aniso_label
_atom_site_aniso_U_11
_atom_site_aniso_U_22
_atom_site_aniso_U_33
_atom_site_aniso_U_23
_atom_site_aniso_U_13
_atom_site_aniso_U_12
Si1 0.0123(4) 0.0196(5) 0.0201(4) -0.0028(4) 0.0054(3) 0.0010(4)
F1 0.0213(10) 0.0242(13) 0.0240(10) 0.0021(9) 0.0107(8) 0.0038(9)
F2 0.0245(13) 0.066(2) 0.0482(15) -0.0308(14) 0.0204(11) -0.0205(13)
F3 0.0497(15) 0.0405(16) 0.0257(11) 0.0139(11) 0.0162(11) 0.0276(14)
F4 0.0196(10) 0.0320(14) 0.0256(10) -0.0117(9) 0.0113(8) -0.0074(9)
F5 0.0196(11) 0.0433(15) 0.0135(10) -0.0003(9) 0.0029(8) -0.0123(10)
F6 0.0438(15) 0.0223(13) 0.0598(16) 0.0131(12) 0.0376(13) 0.0117(12)
O1 0.0243(16) 0.041(2) 0.0338(16) -0.0156(15) -0.0013(12) 0.0030(15)
N1 0.0136(14) 0.0242(17) 0.0193(14) 0.0057(13) 0.0045(11) -0.0010(14)
N2 0.0149(13) 0.0172(15) 0.0178(13) -0.0032(13) 0.0047(10) -0.0029(14)
C1 0.0175(17) 0.0210(19) 0.0115(14) 0.0044(13) 0.0064(13) 0.0004(16)
C2 0.0161(16) 0.0158(17) 0.0143(15) 0.0026(13) 0.0070(13) 0.0042(15)
C3 0.0150(14) 0.0178(18) 0.0118(14) 0.0028(13) 0.0059(12) 0.0012(15)
C4 0.0262(19) 0.0180(18) 0.0151(16) -0.0009(14) 0.0054(14) 0.0044(17)
C5 0.030(2) 0.023(2) 0.0210(17) -0.0001(16) 0.0124(15) 0.0094(18)
C6 0.0159(17) 0.036(2) 0.0174(17) 0.0027(16) 0.0067(13) 0.0077(16)

loop_
_geom_bond_atom_site_label_1
_geom_bond_atom_site_label_2
_geom_bond_distance
_geom_bond_site_symmetry_2
_geom_bond_publ_flag
Si1 F3 1.654(3) . ?
Si1 F2 1.676(3) . ?
Si1 F6 1.687(2) . ?
Si1 F4 1.692(2) . ?
Si1 F5 1.695(2) . ?
Si1 F1 1.697(2) . ?
N1 C1 1.474(5) . ?
N2 C3 1.466(4) . ?
C1 C6 1.376(5) . ?
C1 C2 1.384(5) . ?
C2 C3 1.385(5) . ?
C3 C4 1.378(5) . ?
C4 C5 1.394(5) . ?
C5 C6 1.393(6) . ?

loop_
_cod_related_entry_id
_cod_related_entry_database
_cod_related_entry_code
1 ChemSpider 21150084
